data_2243402
loop_
_publ_author_name
'George, Christy P.'
'Sangtani, Ekta'
'Gonnade, Rajesh G.'

_publ_section_title
;
 Crystal structure of a 1:1 co-crystal of the anticancer drug gefitinib
 with azelaic acid
;
_journal_coeditor_code PK2627
_journal_issue 6
_journal_name_full 'Acta Crystallographica Section E'
_journal_page_first 884
_journal_page_last 888
_journal_paper_doi 10.1107/S2056989020006623
_journal_volume 76
_journal_year 2020
_chemical_formula_iupac 'C22 H24 Cl F N4 O3, C9 H16 O4'
_chemical_formula_moiety 'C22 H24 Cl F N4 O3, C9 H16 O4'
_chemical_formula_sum 'C31 H40 Cl F N4 O7'
_chemical_formula_weight 635.12
_chemical_name_common
;
Gefitinib--azelaic acid (1/1)
;
_chemical_name_systematic
;
Quinazolin-4-amine--nonanedioic acid (1/1)
;
_space_group_crystal_system monoclinic
_space_group_IT_number 14
_space_group_name_Hall '-P 2yn'
_space_group_name_H-M_alt 'P 1 21/n 1'
_atom_sites_solution_hydrogens mixed
_audit_creation_method SHELXL-2014/7
_cell_angle_alpha 90
_cell_angle_beta 92.311(5)
_cell_angle_gamma 90
_cell_formula_units_Z 4
_cell_length_a 10.7716(10)
_cell_length_b 7.4153(13)
_cell_length_c 38.175(7)
_cell_measurement_reflns_used 9964
_cell_measurement_temperature 100(2)
_cell_measurement_theta_max 36.35
_cell_measurement_theta_min 2.53
_cell_volume 3046.7(8)
_computing_cell_refinement
;
SAINT-Plus (Bruker, 2016)
;
_computing_data_collection
;
APEX3 (Bruker, 2016)
;
_computing_data_reduction
;
SAINT-Plus (Bruker, 2016)
;
_computing_molecular_graphics
;
ORTEP3 (Farrugia, 2012), <i>Mercury 2020.1</i> (Macrae <i>et
al.</i>,  2020)
;
_computing_publication_material
;
SHELXTL (Sheldrick, 2008), PLATON (Spek, 2020), publCIF
(Westrip, 2010)
;
_computing_structure_refinement
;
<i>SHELXL2014/7</i> (Sheldrick, 2015)
;
_computing_structure_solution
;
SHELXS97 (Sheldrick, 2008)
;
_diffrn_ambient_temperature 100(2)
_diffrn_detector 'Photon II CPAD Area Detector'
_diffrn_detector_area_resol_mean 7.39
_diffrn_measured_fraction_theta_full 0.999
_diffrn_measured_fraction_theta_max 0.999
_diffrn_measurement_device '\k-geometry diffractometer'
_diffrn_measurement_device_type 'Bruker D8 VENTURE Kappa Duo PHOTON II CPAD'
_diffrn_measurement_method '\f and \w scans'
_diffrn_radiation_monochromator 'multilayer mirrors'
_diffrn_radiation_type MoK\a
_diffrn_radiation_wavelength 0.71073
_diffrn_reflns_av_R_equivalents 0.1615
_diffrn_reflns_av_unetI/netI 0.0534
_diffrn_reflns_limit_h_max 14
_diffrn_reflns_limit_h_min -14
_diffrn_reflns_limit_k_max 9
_diffrn_reflns_limit_k_min -9
_diffrn_reflns_limit_l_max 50
_diffrn_reflns_limit_l_min -50
_diffrn_reflns_number 92337
_diffrn_reflns_theta_full 25.242
_diffrn_reflns_theta_max 27.999
_diffrn_reflns_theta_min 2.429
_diffrn_source 'micro-focus sealed tube'
_exptl_absorpt_coefficient_mu 0.186
_exptl_absorpt_correction_T_max 0.993
_exptl_absorpt_correction_T_min 0.950
_exptl_absorpt_correction_type multi-scan
_exptl_absorpt_process_details
;
(SADABS; Bruker, 2016)
;
_exptl_crystal_colour colourless
_exptl_crystal_density_diffrn 1.385
_exptl_crystal_description 'Thin Needle'
_exptl_crystal_F_000 1344
_exptl_crystal_size_max 0.280
_exptl_crystal_size_mid 0.190
_exptl_crystal_size_min 0.040
_refine_diff_density_max 0.365
_refine_diff_density_min -0.322
_refine_ls_extinction_method none
_refine_ls_goodness_of_fit_ref 1.022
_refine_ls_hydrogen_treatment mixed
_refine_ls_matrix_type full
_refine_ls_number_parameters 473
_refine_ls_number_reflns 7338
_refine_ls_number_restraints 126
_refine_ls_restrained_S_all 1.015
_refine_ls_R_factor_all 0.0697
_refine_ls_R_factor_gt 0.0452
_refine_ls_shift/su_max 0.001
_refine_ls_shift/su_mean 0.000
_refine_ls_structure_factor_coef Fsqd
_refine_ls_weighting_details 'w=1/[\s^2^(Fo^2^)+(0.0458P)^2^+1.2854P] where P=(Fo^2^+2Fc^2^)/3'
_refine_ls_weighting_scheme calc
_refine_ls_wR_factor_gt 0.1005
_refine_ls_wR_factor_ref 0.1103
_reflns_number_gt 5413
_reflns_number_total 7338
_reflns_threshold_expression 'I > 2\s(I)'
_cod_data_source_file pk2627sup1.cif
_cod_data_source_block I
_cod_original_sg_symbol_H-M 'P 21/n'
_cod_database_code 2243402
_shelx_space_group_comment
;
The symmetry employed for this shelxl refinement is uniquely defined
by the following loop, which should always be used as a source of
symmetry information in preference to the above space-group names.
They are only intended as comments.
;
_shelx_estimated_absorpt_t_min 0.950
_shelx_estimated_absorpt_t_max 0.993

loop_
_space_group_symop_operation_xyz
'x, y, z'
'-x+1/2, y+1/2, -z+1/2'
'-x, -y, -z'
'x-1/2, -y-1/2, z-1/2'

loop_
_atom_site_type_symbol
_atom_site_label
_atom_site_fract_x
_atom_site_fract_y
_atom_site_fract_z
_atom_site_U_iso_or_equiv
_atom_site_adp_type
_atom_site_calc_flag
_atom_site_occupancy
_atom_site_disorder_assembly
_atom_site_disorder_group
N N1 0.47579(12) 0.8204(2) 0.55135(4) 0.0133(3) Uani d 1 . .
C C2 0.36066(14) 0.8699(2) 0.54311(5) 0.0148(4) Uani d 1 . .
H H2 0.3136 0.9129 0.5619 0.018 Uiso calc 1 . .
N N3 0.30169(12) 0.8670(2) 0.51143(4) 0.0144(3) Uani d 1 . .
C C4 0.36644(14) 0.8072(2) 0.48478(4) 0.0113(3) Uani d 1 . .
C C5 0.56600(14) 0.6768(2) 0.46286(4) 0.0111(3) Uani d 1 . .
H H5 0.5318 0.6671 0.4396 0.013 Uiso calc 1 . .
C C6 0.68614(14) 0.6245(2) 0.47037(4) 0.0109(3) Uani d 1 . .
C C7 0.73862(13) 0.6397(2) 0.50508(4) 0.0116(3) Uani d 1 . .
C C8 0.66847(14) 0.7041(2) 0.53159(4) 0.0117(3) Uani d 1 . .
H H8 0.7033 0.7129 0.5548 0.014 Uiso calc 1 . .
C C9 0.54411(14) 0.7573(2) 0.52418(4) 0.0115(3) Uani d 1 . .
C C10 0.49287(14) 0.7456(2) 0.48986(4) 0.0108(3) Uani d 1 . .
N N11 0.31164(12) 0.8064(2) 0.45205(4) 0.0129(3) Uani d 1 . .
H H11 0.3547(17) 0.784(3) 0.4348(5) 0.018(5) Uiso d 1 . .
C C12 0.1907(2) 0.8603(3) 0.44138(7) 0.0084(5) Uani d 0.915(7) A 1
C C13 0.1724(2) 0.9202(3) 0.40659(7) 0.0103(5) Uani d 0.915(7) A 1
H H13 0.2409 0.9296 0.3918 0.012 Uiso calc 0.915(7) A 1
C C14 0.0538(2) 0.9655(3) 0.39399(6) 0.0126(5) Uani d 0.915(7) A 1
C C15 -0.0455(2) 0.9516(5) 0.41588(7) 0.0121(6) Uani d 0.915(7) A 1
C C16 -0.0294(2) 0.8968(3) 0.45021(8) 0.0114(5) Uani d 0.915(7) A 1
H H16 -0.0984 0.8906 0.4649 0.014 Uiso calc 0.915(7) A 1
C C17 0.0893(2) 0.8503(3) 0.46331(6) 0.0103(5) Uani d 0.915(7) A 1
H H17 0.1014 0.8120 0.4870 0.012 Uiso calc 0.915(7) A 1
Cl Cl1 0.03309(6) 1.0446(3) 0.35140(2) 0.0239(3) Uani d 0.915(7) A 1
F F1 -0.1656(19) 0.981(6) 0.4079(9) 0.0207(5) Uani d 0.085(7) A 1
C C12' 0.165(3) 0.869(4) 0.4489(8) 0.0084(5) Uani d 0.085(7) A 2
C C13' 0.180(3) 0.904(3) 0.4171(9) 0.0103(5) Uani d 0.085(7) A 2
H H13' 0.2607 0.8997 0.4082 0.012 Uiso calc 0.085(7) A 2
C C14' 0.088(3) 0.944(3) 0.3964(9) 0.0126(5) Uani d 0.085(7) A 2
C C15' -0.034(2) 0.956(6) 0.4083(11) 0.0121(6) Uani d 0.085(7) A 2
C C16' -0.038(3) 0.918(4) 0.4387(10) 0.0114(5) Uani d 0.085(7) A 2
H H16' -0.1167 0.9307 0.4489 0.014 Uiso calc 0.085(7) A 2
C C17' 0.051(3) 0.863(4) 0.4588(8) 0.0103(5) Uani d 0.085(7) A 2
H H17' 0.0340 0.8158 0.4813 0.012 Uiso calc 0.085(7) A 2
Cl Cl1' 0.0350(8) 0.977(3) 0.3483(3) 0.0239(3) Uani d 0.085(7) A 2
F F1' -0.15929(17) 0.9946(5) 0.40135(6) 0.0207(5) Uani d 0.915(7) A 2
O O18 0.76536(10) 0.55753(17) 0.44664(3) 0.0146(3) Uani d 1 . .
C C19 0.71844(14) 0.5374(3) 0.41114(4) 0.0140(3) Uani d 1 . .
H H19A 0.6840 0.6529 0.4021 0.017 Uiso calc 1 . .
H H19B 0.6523 0.4447 0.4096 0.017 Uiso calc 1 . .
C C20 0.82895(15) 0.4798(3) 0.39031(5) 0.0167(4) Uani d 1 . .
H H20A 0.8851 0.5844 0.3879 0.020 Uiso calc 1 . .
H H20B 0.8755 0.3852 0.4036 0.020 Uiso calc 1 . .
C C21 0.79365(15) 0.4080(2) 0.35412(5) 0.0162(4) Uani d 1 . .
H H21A 0.8708 0.3825 0.3418 0.019 Uiso calc 1 . .
H H21B 0.7492 0.2923 0.3567 0.019 Uiso calc 1 . .
N N22 0.71453(13) 0.5303(2) 0.33193(4) 0.0170(3) Uani d 1 . .
C C23 0.69993(18) 0.4460(3) 0.29657(5) 0.0252(4) Uani d 1 . .
H H23A 0.6568 0.3287 0.2985 0.030 Uiso calc 1 . .
H H23B 0.7829 0.4231 0.2873 0.030 Uiso calc 1 . .
C C24 0.6265(2) 0.5668(4) 0.27160(6) 0.0392(6) Uani d 1 . .
H H24A 0.6195 0.5091 0.2482 0.047 Uiso calc 1 . .
H H24B 0.5415 0.5827 0.2801 0.047 Uiso calc 1 . .
O O25 0.68388(16) 0.7383(3) 0.26857(4) 0.0467(5) Uani d 1 . .
C C26 0.6932(2) 0.8207(3) 0.30238(6) 0.0426(6) Uani d 1 . .
H H26A 0.6088 0.8361 0.3113 0.051 Uiso calc 1 . .
H H26B 0.7306 0.9419 0.3002 0.051 Uiso calc 1 . .
C C27 0.77011(19) 0.7117(3) 0.32823(5) 0.0261(4) Uani d 1 . .
H H27A 0.8558 0.7002 0.3201 0.031 Uiso calc 1 . .
H H27B 0.7740 0.7734 0.3512 0.031 Uiso calc 1 . .
O O28 0.85921(10) 0.58683(17) 0.50862(3) 0.0148(3) Uani d 1 . .
C C29 0.92077(14) 0.6098(3) 0.54230(5) 0.0162(4) Uani d 1 . .
H H29A 0.9179 0.7371 0.5491 0.024 Uiso calc 1 . .
H H29B 1.0075 0.5712 0.5412 0.024 Uiso calc 1 . .
H H29C 0.8790 0.5367 0.5597 0.024 Uiso calc 1 . .
O O30 0.58731(10) 0.86845(18) 0.61271(3) 0.0181(3) Uani d 1 . .
H H30 0.533(2) 0.852(4) 0.5915(7) 0.056(8) Uiso d 1 . .
O O31 0.41210(11) 0.90780(19) 0.64135(4) 0.0238(3) Uani d 1 . .
C C32 0.52448(15) 0.9063(2) 0.64073(5) 0.0169(4) Uani d 1 . .
C C33 0.60896(16) 0.9548(3) 0.67194(5) 0.0209(4) Uani d 1 . .
H H33A 0.6142 1.0879 0.6735 0.025 Uiso calc 1 . .
H H33B 0.6934 0.9093 0.6676 0.025 Uiso calc 1 . .
C C34 0.57017(16) 0.8827(3) 0.70716(5) 0.0200(4) Uani d 1 . .
H H34A 0.5747 0.7494 0.7073 0.024 Uiso calc 1 B 1
H H34B 0.4834 0.9184 0.7112 0.024 Uiso calc 1 B 1
C C35 0.6584(3) 0.9608(5) 0.73679(8) 0.0196(6) Uani d 0.770(4) C 1
H H35A 0.7449 0.9243 0.7324 0.023 Uiso calc 0.770(4) C 1
H H35B 0.6546 1.0941 0.7360 0.023 Uiso calc 0.770(4) C 1
C C36 0.6250(3) 0.8968(3) 0.77317(6) 0.0178(6) Uani d 0.770(4) C 1
H H36A 0.6289 0.7634 0.7740 0.021 Uiso calc 0.770(4) C 1
H H36B 0.5388 0.9335 0.7777 0.021 Uiso calc 0.770(4) C 1
C C37 0.7126(2) 0.9744(4) 0.80178(8) 0.0186(6) Uani d 0.770(4) C 1
H H37A 0.7989 0.9407 0.7967 0.022 Uiso calc 0.770(4) C 1
H H37B 0.7070 1.1077 0.8011 0.022 Uiso calc 0.770(4) C 1
C C38 0.6847(2) 0.9101(3) 0.83854(7) 0.0174(6) Uani d 0.770(4) C 1
H H38A 0.6933 0.7772 0.8394 0.021 Uiso calc 0.770(4) C 1
H H38B 0.5973 0.9397 0.8432 0.021 Uiso calc 0.770(4) C 1
C C39 0.7695(3) 0.9931(5) 0.86770(8) 0.0150(7) Uani d 0.770(4) C 1
H H39A 0.7688 1.1260 0.8653 0.018 Uiso calc 0.770(4) C 1
H H39B 0.7366 0.9625 0.8908 0.018 Uiso calc 0.770(4) C 1
C C35' 0.6128(9) 0.9559(19) 0.7400(3) 0.0196(6) Uani d 0.230(4) C 2
H H35C 0.6048 1.0888 0.7387 0.023 Uiso calc 0.230(4) C 2
H H35D 0.7025 0.9281 0.7433 0.023 Uiso calc 0.230(4) C 2
C C36' 0.5482(8) 0.8921(13) 0.7725(2) 0.023(2) Uani d 0.230(4) C 2
H H36C 0.5562 0.7594 0.7743 0.027 Uiso calc 0.230(4) C 2
H H36D 0.4586 0.9209 0.7698 0.027 Uiso calc 0.230(4) C 2
C C37' 0.6007(7) 0.9780(13) 0.8072(2) 0.023(2) Uani d 0.230(4) C 2
H H37C 0.5988 1.1109 0.8048 0.028 Uiso calc 0.230(4) C 2
H H37D 0.5456 0.9453 0.8264 0.028 Uiso calc 0.230(4) C 2
C C38' 0.7281(8) 0.9218(12) 0.8171(3) 0.0139(19) Uani d 0.230(4) C 2
H H38C 0.7850 0.9748 0.8002 0.017 Uiso calc 0.230(4) C 2
H H38D 0.7333 0.7890 0.8149 0.017 Uiso calc 0.230(4) C 2
C C39' 0.7737(12) 0.9740(19) 0.8538(3) 0.019(2) Uani d 0.230(4) C 2
H H39C 0.7657 1.1065 0.8559 0.023 Uiso calc 0.230(4) C 2
H H39D 0.7161 0.9199 0.8705 0.023 Uiso calc 0.230(4) C 2
C C40 0.90344(15) 0.9248(2) 0.86617(5) 0.0153(4) Uani d 1 . .
O O41 0.97487(11) 1.00506(19) 0.84437(3) 0.0235(3) Uani d 1 . .
H H41 1.060(2) 0.950(2) 0.8463(4) 0.035 Uiso calc 1 . .
O O42 0.93796(11) 0.80413(19) 0.88602(3) 0.0224(3) Uani d 1 . .

loop_
_atom_site_aniso_label
_atom_site_aniso_U_11
_atom_site_aniso_U_22
_atom_site_aniso_U_33
_atom_site_aniso_U_12
_atom_site_aniso_U_13
_atom_site_aniso_U_23
N1 0.0133(6) 0.0141(7) 0.0125(7) 0.0010(6) 0.0024(5) -0.0003(6)
C2 0.0139(7) 0.0173(9) 0.0133(8) 0.0029(7) 0.0036(6) -0.0007(7)
N3 0.0127(6) 0.0165(8) 0.0140(7) 0.0020(6) 0.0015(5) 0.0003(6)
C4 0.0119(7) 0.0092(8) 0.0128(8) -0.0007(6) 0.0005(6) 0.0004(7)
C5 0.0106(7) 0.0123(8) 0.0101(8) -0.0005(6) -0.0005(6) 0.0001(7)
C6 0.0109(7) 0.0106(8) 0.0114(8) -0.0002(6) 0.0027(6) 0.0000(7)
C7 0.0088(7) 0.0100(8) 0.0160(9) -0.0006(6) -0.0011(6) 0.0015(7)
C8 0.0126(7) 0.0116(8) 0.0107(8) -0.0007(6) -0.0023(6) 0.0007(7)
C9 0.0127(7) 0.0090(8) 0.0129(8) -0.0001(6) 0.0020(6) -0.0001(7)
C10 0.0112(7) 0.0078(8) 0.0135(8) 0.0005(6) 0.0012(6) 0.0011(6)
N11 0.0076(6) 0.0195(8) 0.0118(7) 0.0034(6) 0.0017(5) -0.0015(6)
C12 0.0041(10) 0.0098(8) 0.0114(13) 0.0021(7) 0.0028(7) -0.0018(8)
C13 0.0085(8) 0.0165(10) 0.0059(12) 0.0021(7) 0.0002(9) 0.0017(8)
C14 0.0071(11) 0.0177(10) 0.0127(9) 0.0050(8) -0.0034(9) 0.0015(8)
C15 0.0086(8) 0.0157(9) 0.0120(17) 0.0024(7) -0.0011(7) -0.0018(11)
C16 0.0083(8) 0.0165(10) 0.0093(12) 0.0008(7) 0.0016(9) -0.0005(9)
C17 0.0035(10) 0.0140(9) 0.0132(9) 0.0011(8) -0.0014(8) 0.0002(7)
Cl1 0.01550(19) 0.0375(8) 0.0185(3) 0.0082(3) -0.00091(18) 0.0091(4)
F1 0.0077(5) 0.0352(9) 0.0190(13) 0.0063(5) -0.0013(6) -0.0007(9)
C12' 0.0041(10) 0.0098(8) 0.0114(13) 0.0021(7) 0.0028(7) -0.0018(8)
C13' 0.0085(8) 0.0165(10) 0.0059(12) 0.0021(7) 0.0002(9) 0.0017(8)
C14' 0.0071(11) 0.0177(10) 0.0127(9) 0.0050(8) -0.0034(9) 0.0015(8)
C15' 0.0086(8) 0.0157(9) 0.0120(17) 0.0024(7) -0.0011(7) -0.0018(11)
C16' 0.0083(8) 0.0165(10) 0.0093(12) 0.0008(7) 0.0016(9) -0.0005(9)
C17' 0.0035(10) 0.0140(9) 0.0132(9) 0.0011(8) -0.0014(8) 0.0002(7)
Cl1' 0.01550(19) 0.0375(8) 0.0185(3) 0.0082(3) -0.00091(18) 0.0091(4)
F1' 0.0077(5) 0.0352(9) 0.0190(13) 0.0063(5) -0.0013(6) -0.0007(9)
O18 0.0105(5) 0.0228(7) 0.0106(6) 0.0042(5) -0.0001(4) -0.0030(5)
C19 0.0114(7) 0.0206(9) 0.0098(8) 0.0009(7) -0.0015(6) -0.0007(7)
C20 0.0121(7) 0.0224(10) 0.0156(9) 0.0028(7) 0.0009(6) -0.0040(8)
C21 0.0169(8) 0.0157(9) 0.0160(9) 0.0040(7) 0.0016(7) -0.0010(7)
N22 0.0211(7) 0.0188(8) 0.0113(7) 0.0053(6) 0.0028(6) -0.0004(6)
C23 0.0275(9) 0.0347(12) 0.0133(9) 0.0098(9) 0.0015(7) -0.0053(9)
C24 0.0400(12) 0.0615(17) 0.0161(10) 0.0193(12) 0.0034(9) 0.0049(11)
O25 0.0590(10) 0.0591(12) 0.0235(9) 0.0253(9) 0.0179(7) 0.0200(8)
C26 0.0637(15) 0.0314(13) 0.0347(14) 0.0212(12) 0.0252(12) 0.0158(11)
C27 0.0396(11) 0.0170(10) 0.0228(11) 0.0020(8) 0.0143(9) 0.0010(8)
O28 0.0096(5) 0.0212(7) 0.0135(6) 0.0038(5) -0.0025(4) -0.0022(5)
C29 0.0123(7) 0.0214(10) 0.0145(9) 0.0028(7) -0.0052(6) -0.0036(7)
O30 0.0150(5) 0.0276(7) 0.0116(6) 0.0001(5) -0.0004(5) -0.0023(6)
O31 0.0141(6) 0.0344(8) 0.0232(7) -0.0014(5) 0.0020(5) -0.0030(6)
C32 0.0174(8) 0.0181(9) 0.0153(9) -0.0011(7) 0.0011(7) 0.0000(7)
C33 0.0192(8) 0.0276(11) 0.0159(9) -0.0043(8) -0.0005(7) -0.0023(8)
C34 0.0254(9) 0.0197(10) 0.0148(9) 0.0011(8) -0.0001(7) -0.0006(8)
C35 0.0201(15) 0.0227(11) 0.0159(12) -0.0061(15) 0.0000(13) -0.0001(9)
C36 0.0162(13) 0.0209(13) 0.0161(12) -0.0027(10) -0.0023(10) -0.0003(10)
C37 0.0196(12) 0.0229(15) 0.0133(14) -0.0058(11) -0.0012(11) 0.0028(12)
C38 0.0125(10) 0.0247(14) 0.0149(14) -0.0037(9) -0.0005(10) 0.0013(10)
C39 0.0134(11) 0.0207(15) 0.0111(16) -0.0003(10) 0.0009(14) -0.0017(15)
C35' 0.0201(15) 0.0227(11) 0.0159(12) -0.0061(15) 0.0000(13) -0.0001(9)
C36' 0.014(5) 0.035(5) 0.019(4) 0.002(4) 0.001(3) -0.003(4)
C37' 0.015(4) 0.033(5) 0.021(5) 0.000(3) -0.002(3) -0.006(4)
C38' 0.017(4) 0.013(4) 0.011(5) -0.002(3) -0.004(4) 0.001(4)
C39' 0.023(4) 0.021(5) 0.014(6) 0.003(3) 0.010(5) -0.005(5)
C40 0.0153(7) 0.0154(9) 0.0148(9) -0.0042(7) -0.0028(7) -0.0027(7)
O41 0.0185(6) 0.0302(8) 0.0215(7) -0.0046(6) -0.0012(5) 0.0094(6)
O42 0.0171(6) 0.0288(8) 0.0209(7) -0.0047(5) -0.0044(5) 0.0085(6)

loop_
_atom_type_symbol
_atom_type_description
_atom_type_scat_dispersion_real
_atom_type_scat_dispersion_imag
_atom_type_scat_source
C C 0.0033 0.0016 'International Tables Vol C Tables 4.2.6.8 and 6.1.1.4'
H H 0.0000 0.0000 'International Tables Vol C Tables 4.2.6.8 and 6.1.1.4'
Cl Cl 0.1484 0.1585 'International Tables Vol C Tables 4.2.6.8 and 6.1.1.4'
F F 0.0171 0.0103 'International Tables Vol C Tables 4.2.6.8 and 6.1.1.4'
N N 0.0061 0.0033 'International Tables Vol C Tables 4.2.6.8 and 6.1.1.4'
O O 0.0106 0.0060 'International Tables Vol C Tables 4.2.6.8 and 6.1.1.4'

loop_
_geom_angle_atom_site_label_1
_geom_angle_atom_site_label_2
_geom_angle_atom_site_label_3
_geom_angle_site_symmetry_1
_geom_angle_site_symmetry_3
_geom_angle
_geom_angle_publ_flag
C2 N1 C9 . . 116.13(14) ?
N1 C2 N3 . . 128.05(15) ?
N1 C2 H2 . . 116.0 ?
N3 C2 H2 . . 116.0 ?
C4 N3 C2 . . 116.72(14) ?
N3 C4 N11 . . 118.80(14) ?
N3 C4 C10 . . 121.53(15) ?
N11 C4 C10 . . 119.66(14) ?
C6 C5 C10 . . 119.83(15) ?
C6 C5 H5 . . 120.1 ?
C10 C5 H5 . . 120.1 ?
O18 C6 C5 . . 125.13(15) ?
O18 C6 C7 . . 114.31(13) ?
C5 C6 C7 . . 120.56(14) ?
O28 C7 C8 . . 125.43(15) ?
O28 C7 C6 . . 114.31(14) ?
C8 C7 C6 . . 120.26(14) ?
C7 C8 C9 . . 119.64(15) ?
C7 C8 H8 . . 120.2 ?
C9 C8 H8 . . 120.2 ?
N1 C9 C10 . . 121.46(14) ?
N1 C9 C8 . . 118.33(15) ?
C10 C9 C8 . . 120.21(14) ?
C9 C10 C5 . . 119.48(14) ?
C9 C10 C4 . . 116.09(14) ?
C5 C10 C4 . . 124.43(15) ?
C4 N11 C12 . . 128.84(17) ?
C4 N11 C12' . . 116.5(11) ?
C4 N11 H11 . . 119.4(13) ?
C12 N11 H11 . . 111.4(13) ?
C12' N11 H11 . . 123.9(17) ?
C17 C12 C13 . . 119.82(19) ?
C17 C12 N11 . . 123.1(3) ?
C13 C12 N11 . . 117.1(2) ?
C14 C13 C12 . . 119.7(2) ?
C14 C13 H13 . . 120.2 ?
C12 C13 H13 . . 120.2 ?
C15 C14 C13 . . 119.6(2) ?
C15 C14 Cl1 . . 121.1(2) ?
C13 C14 Cl1 . . 119.2(2) ?
F1 C15 C16 . . 110.4(15) ?
F1 C15 C14 . . 127.9(16) ?
C16 C15 C14 . . 121.6(2) ?
C15 C16 C17 . . 119.50(19) ?
C15 C16 H16 . . 120.3 ?
C17 C16 H16 . . 120.3 ?
C16 C17 C12 . . 119.7(2) ?
C16 C17 H17 . . 120.1 ?
C12 C17 H17 . . 120.1 ?
C13' C12' C17' . . 116(3) ?
C13' C12' N11 . . 89(2) ?
C17' C12' N11 . . 152(3) ?
C12' C13' C14' . . 122(3) ?
C12' C13' H13' . . 119.2 ?
C14' C13' H13' . . 119.2 ?
C13' C14' C15' . . 122(3) ?
C13' C14' Cl1' . . 145(3) ?
C15' C14' Cl1' . . 93(2) ?
C16' C15' F1' . . 99(3) ?
C16' C15' C14' . . 112(3) ?
F1' C15' C14' . . 149(4) ?
C15' C16' C17' . . 127(3) ?
C15' C16' H16' . . 116.4 ?
C17' C16' H16' . . 116.4 ?
C16' C17' C12' . . 121(3) ?
C16' C17' H17' . . 119.7 ?
C12' C17' H17' . . 119.7 ?
C6 O18 C19 . . 117.35(12) ?
O18 C19 C20 . . 105.66(12) ?
O18 C19 H19A . . 110.6 ?
C20 C19 H19A . . 110.6 ?
O18 C19 H19B . . 110.6 ?
C20 C19 H19B . . 110.6 ?
H19A C19 H19B . . 108.7 ?
C21 C20 C19 . . 113.76(13) ?
C21 C20 H20A . . 108.8 ?
C19 C20 H20A . . 108.8 ?
C21 C20 H20B . . 108.8 ?
C19 C20 H20B . . 108.8 ?
H20A C20 H20B . . 107.7 ?
N22 C21 C20 . . 115.03(15) ?
N22 C21 H21A . . 108.5 ?
C20 C21 H21A . . 108.5 ?
N22 C21 H21B . . 108.5 ?
C20 C21 H21B . . 108.5 ?
H21A C21 H21B . . 107.5 ?
C27 N22 C21 . . 112.56(14) ?
C27 N22 C23 . . 108.83(15) ?
C21 N22 C23 . . 107.32(14) ?
N22 C23 C24 . . 110.88(17) ?
N22 C23 H23A . . 109.5 ?
C24 C23 H23A . . 109.5 ?
N22 C23 H23B . . 109.5 ?
C24 C23 H23B . . 109.5 ?
H23A C23 H23B . . 108.1 ?
O25 C24 C23 . . 111.37(19) ?
O25 C24 H24A . . 109.4 ?
C23 C24 H24A . . 109.4 ?
O25 C24 H24B . . 109.4 ?
C23 C24 H24B . . 109.4 ?
H24A C24 H24B . . 108.0 ?
C24 O25 C26 . . 108.91(17) ?
O25 C26 C27 . . 112.41(18) ?
O25 C26 H26A . . 109.1 ?
C27 C26 H26A . . 109.1 ?
O25 C26 H26B . . 109.1 ?
C27 C26 H26B . . 109.1 ?
H26A C26 H26B . . 107.9 ?
N22 C27 C26 . . 109.72(18) ?
N22 C27 H27A . . 109.7 ?
C26 C27 H27A . . 109.7 ?
N22 C27 H27B . . 109.7 ?
C26 C27 H27B . . 109.7 ?
H27A C27 H27B . . 108.2 ?
C7 O28 C29 . . 117.44(13) ?
O28 C29 H29A . . 109.5 ?
O28 C29 H29B . . 109.5 ?
H29A C29 H29B . . 109.5 ?
O28 C29 H29C . . 109.5 ?
H29A C29 H29C . . 109.5 ?
H29B C29 H29C . . 109.5 ?
C32 O30 H30 . . 112.8(15) ?
O31 C32 O30 . . 124.29(17) ?
O31 C32 C33 . . 123.51(16) ?
O30 C32 C33 . . 112.16(14) ?
C32 C33 C34 . . 115.76(15) ?
C32 C33 H33A . . 108.3 ?
C34 C33 H33A . . 108.3 ?
C32 C33 H33B . . 108.3 ?
C34 C33 H33B . . 108.3 ?
H33A C33 H33B . . 107.4 ?
C35' C34 C33 . . 123.6(5) ?
C33 C34 C35 . . 109.25(18) ?
C33 C34 H34A . . 109.8 ?
C35 C34 H34A . . 109.8 ?
C33 C34 H34B . . 109.8 ?
C35 C34 H34B . . 109.8 ?
H34A C34 H34B . . 108.3 ?
C36 C35 C34 . . 112.7(2) ?
C36 C35 H35A . . 109.1 ?
C34 C35 H35A . . 109.1 ?
C36 C35 H35B . . 109.1 ?
C34 C35 H35B . . 109.1 ?
H35A C35 H35B . . 107.8 ?
C35 C36 C37 . . 111.9(2) ?
C35 C36 H36A . . 109.2 ?
C37 C36 H36A . . 109.2 ?
C35 C36 H36B . . 109.2 ?
C37 C36 H36B . . 109.2 ?
H36A C36 H36B . . 107.9 ?
C38 C37 C36 . . 113.7(2) ?
C38 C37 H37A . . 108.8 ?
C36 C37 H37A . . 108.8 ?
C38 C37 H37B . . 108.8 ?
C36 C37 H37B . . 108.8 ?
H37A C37 H37B . . 107.7 ?
C37 C38 C39 . . 114.0(2) ?
C37 C38 H38A . . 108.7 ?
C39 C38 H38A . . 108.7 ?
C37 C38 H38B . . 108.7 ?
C39 C38 H38B . . 108.7 ?
H38A C38 H38B . . 107.6 ?
C40 C39 C38 . . 111.9(2) ?
C40 C39 H39A . . 109.2 ?
C38 C39 H39A . . 109.2 ?
C40 C39 H39B . . 109.2 ?
C38 C39 H39B . . 109.2 ?
H39A C39 H39B . . 107.9 ?
C34 C35' C36' . . 117.2(8) ?
C34 C35' H35C . . 108.0 ?
C36' C35' H35C . . 108.0 ?
C34 C35' H35D . . 108.0 ?
C36' C35' H35D . . 108.0 ?
H35C C35' H35D . . 107.2 ?
C35' C36' C37' . . 113.9(8) ?
C35' C36' H36C . . 108.8 ?
C37' C36' H36C . . 108.8 ?
C35' C36' H36D . . 108.8 ?
C37' C36' H36D . . 108.8 ?
H36C C36' H36D . . 107.7 ?
C38' C37' C36' . . 114.0(7) ?
C38' C37' H37C . . 108.8 ?
C36' C37' H37C . . 108.8 ?
C38' C37' H37D . . 108.8 ?
C36' C37' H37D . . 108.8 ?
H37C C37' H37D . . 107.6 ?
C37' C38' C39' . . 115.5(8) ?
C37' C38' H38C . . 108.4 ?
C39' C38' H38C . . 108.4 ?
C37' C38' H38D . . 108.4 ?
C39' C38' H38D . . 108.4 ?
H38C C38' H38D . . 107.5 ?
C40 C39' C38' . . 119.4(8) ?
C40 C39' H39C . . 107.5 ?
C38' C39' H39C . . 107.5 ?
C40 C39' H39D . . 107.5 ?
C38' C39' H39D . . 107.5 ?
H39C C39' H39D . . 107.0 ?
O42 C40 O41 . . 124.03(16) ?
O42 C40 C39' . . 129.0(6) ?
O41 C40 C39' . . 104.8(5) ?
O42 C40 C39 . . 118.8(2) ?
O41 C40 C39 . . 117.10(19) ?
C40 O41 H41 . . 109.5 ?

loop_
_geom_bond_atom_site_label_1
_geom_bond_atom_site_label_2
_geom_bond_site_symmetry_2
_geom_bond_distance
_geom_bond_publ_flag
N1 C2 . 1.319(2) ?
N1 C9 . 1.378(2) ?
C2 N3 . 1.343(2) ?
C2 H2 . 0.9500 ?
N3 C4 . 1.333(2) ?
C4 N11 . 1.360(2) ?
C4 C10 . 1.442(2) ?
C5 C6 . 1.370(2) ?
C5 C10 . 1.417(2) ?
C5 H5 . 0.9500 ?
C6 O18 . 1.3631(19) ?
C6 C7 . 1.424(2) ?
C7 O28 . 1.3585(18) ?
C7 C8 . 1.373(2) ?
C8 C9 . 1.414(2) ?
C8 H8 . 0.9500 ?
C9 C10 . 1.404(2) ?
N11 C12 . 1.408(2) ?
N11 C12' . 1.64(3) ?
N11 H11 . 0.84(2) ?
C12 C17 . 1.404(3) ?
C12 C13 . 1.407(3) ?
C13 C14 . 1.389(3) ?
C13 H13 . 0.9500 ?
C14 C15 . 1.387(3) ?
C14 Cl1 . 1.734(3) ?
C15 F1 . 1.335(19) ?
C15 C16 . 1.377(3) ?
C16 C17 . 1.397(3) ?
C16 H16 . 0.9500 ?
C17 H17 . 0.9500 ?
C12' C13' . 1.26(4) ?
C12' C17' . 1.31(3) ?
C13' C14' . 1.27(4) ?
C13' H13' . 0.9500 ?
C14' C15' . 1.41(4) ?
C14' Cl1' . 1.92(3) ?
C15' C16' . 1.20(4) ?
C15' F1' . 1.395(19) ?
C16' C17' . 1.27(4) ?
C16' H16' . 0.9500 ?
C17' H17' . 0.9500 ?
O18 C19 . 1.435(2) ?
C19 C20 . 1.519(2) ?
C19 H19A . 0.9900 ?
C19 H19B . 0.9900 ?
C20 C21 . 1.515(2) ?
C20 H20A . 0.9900 ?
C20 H20B . 0.9900 ?
C21 N22 . 1.486(2) ?
C21 H21A . 0.9900 ?
C21 H21B . 0.9900 ?
N22 C27 . 1.482(2) ?
N22 C23 . 1.490(2) ?
C23 C24 . 1.509(3) ?
C23 H23A . 0.9900 ?
C23 H23B . 0.9900 ?
C24 O25 . 1.421(3) ?
C24 H24A . 0.9900 ?
C24 H24B . 0.9900 ?
O25 C26 . 1.428(3) ?
C26 C27 . 1.499(3) ?
C26 H26A . 0.9900 ?
C26 H26B . 0.9900 ?
C27 H27A . 0.9900 ?
C27 H27B . 0.9900 ?
O28 C29 . 1.433(2) ?
C29 H29A . 0.9800 ?
C29 H29B . 0.9800 ?
C29 H29C . 0.9800 ?
O30 C32 . 1.319(2) ?
O30 H30 . 0.99(3) ?
O31 C32 . 1.212(2) ?
C32 C33 . 1.513(2) ?
C33 C34 . 1.521(3) ?
C33 H33A . 0.9900 ?
C33 H33B . 0.9900 ?
C34 C35' . 1.426(12) ?
C34 C35 . 1.559(4) ?
C34 H34A . 0.9900 ?
C34 H34B . 0.9900 ?
C35 C36 . 1.525(4) ?
C35 H35A . 0.9900 ?
C35 H35B . 0.9900 ?
C36 C37 . 1.527(4) ?
C36 H36A . 0.9900 ?
C36 H36B . 0.9900 ?
C37 C38 . 1.524(4) ?
C37 H37A . 0.9900 ?
C37 H37B . 0.9900 ?
C38 C39 . 1.540(4) ?
C38 H38A . 0.9900 ?
C38 H38B . 0.9900 ?
C39 C40 . 1.533(4) ?
C39 H39A . 0.9900 ?
C39 H39B . 0.9900 ?
C35' C36' . 1.522(14) ?
C35' H35C . 0.9900 ?
C35' H35D . 0.9900 ?
C36' C37' . 1.556(12) ?
C36' H36C . 0.9900 ?
C36' H36D . 0.9900 ?
C37' C38' . 1.469(11) ?
C37' H37C . 0.9900 ?
C37' H37D . 0.9900 ?
C38' C39' . 1.516(15) ?
C38' H38C . 0.9900 ?
C38' H38D . 0.9900 ?
C39' C40 . 1.501(13) ?
C39' H39C . 0.9900 ?
C39' H39D . 0.9900 ?
C40 O42 . 1.221(2) ?
C40 O41 . 1.300(2) ?
O41 H41 . 1.01(2) ?

loop_
_geom_hbond_atom_site_label_D
_geom_hbond_atom_site_label_H
_geom_hbond_atom_site_label_A
_geom_hbond_site_symmetry_A
_geom_hbond_distance_DH
_geom_hbond_distance_HA
_geom_hbond_distance_DA
_geom_hbond_angle_DHA
N11 H11 O42 4_575 0.84(2) 2.20(2) 3.025(2) 169.6(18)
O41 H41 N22 4_676 1.01 1.78 2.6566(19) 144
O30 H30 N1 . 0.99(3) 1.65(3) 2.6135(19) 166(2)
C5 H5 O42 4_575 0.95 2.25 3.194(2) 170
C2 H2 F1 3_576 0.95 2.15 3.07(3) 163
C2 H2 F1' 3_576 0.95 2.32 3.253(3) 166
C29 H29B O18 3_766 0.98 2.65 3.6101(19) 167
C23 H23B O25 2_645 0.99 2.57 3.220(2) 123
C27 H27B F1 1_655 0.99 2.71 3.68(4) 166
C39 H39A O30 2_656 0.99 2.50 3.255(4) 133
C21 H21B O31 3_666 0.99 2.29 3.234(2) 160
C13 H13 O30 3_676 0.95 2.39 3.139(3) 135
C13' H13' O30 3_676 0.95 2.53 3.268(3) 135
Cg2 . Cg2 3_666 . . 3.5358(11) 0.03(8)
Cg2 . Cg3 3_666 . . 3.7909(11) 1.04(7)
Cg2 . Cg3 3_676 . . 3.7530(11) 1.04(7)
Cg3 . Cg3 3_666 . . 3.7934(11) 0.03(7)

loop_
_geom_torsion_atom_site_label_1
_geom_torsion_atom_site_label_2
_geom_torsion_atom_site_label_3
_geom_torsion_atom_site_label_4
_geom_torsion_site_symmetry_1
_geom_torsion_site_symmetry_2
_geom_torsion_site_symmetry_3
_geom_torsion_site_symmetry_4
_geom_torsion
_geom_torsion_publ_flag
C9 N1 C2 N3 . . . . -0.2(3) ?
N1 C2 N3 C4 . . . . -0.1(3) ?
C2 N3 C4 N11 . . . . -178.27(15) ?
C2 N3 C4 C10 . . . . 1.1(2) ?
C10 C5 C6 O18 . . . . -179.65(15) ?
C10 C5 C6 C7 . . . . -0.4(2) ?
O18 C6 C7 O28 . . . . 0.7(2) ?
C5 C6 C7 O28 . . . . -178.59(15) ?
O18 C6 C7 C8 . . . . -179.53(15) ?
C5 C6 C7 C8 . . . . 1.2(3) ?
O28 C7 C8 C9 . . . . 179.02(15) ?
C6 C7 C8 C9 . . . . -0.7(2) ?
C2 N1 C9 C10 . . . . -0.5(2) ?
C2 N1 C9 C8 . . . . 179.41(16) ?
C7 C8 C9 N1 . . . . 179.62(15) ?
C7 C8 C9 C10 . . . . -0.5(2) ?
N1 C9 C10 C5 . . . . -178.89(15) ?
C8 C9 C10 C5 . . . . 1.2(2) ?
N1 C9 C10 C4 . . . . 1.4(2) ?
C8 C9 C10 C4 . . . . -178.49(15) ?
C6 C5 C10 C9 . . . . -0.7(2) ?
C6 C5 C10 C4 . . . . 178.92(16) ?
N3 C4 C10 C9 . . . . -1.7(2) ?
N11 C4 C10 C9 . . . . 177.61(15) ?
N3 C4 C10 C5 . . . . 178.60(16) ?
N11 C4 C10 C5 . . . . -2.1(3) ?
N3 C4 N11 C12 . . . . -0.6(3) ?
C10 C4 N11 C12 . . . . -179.94(18) ?
N3 C4 N11 C12' . . . . -3.5(12) ?
C10 C4 N11 C12' . . . . 177.1(11) ?
C4 N11 C12 C17 . . . . -29.1(3) ?
C4 N11 C12 C13 . . . . 153.23(19) ?
C17 C12 C13 C14 . . . . -1.3(3) ?
N11 C12 C13 C14 . . . . 176.4(2) ?
C12 C13 C14 C15 . . . . 0.1(3) ?
C12 C13 C14 Cl1 . . . . 178.38(17) ?
C13 C14 C15 F1 . . . . -177(2) ?
Cl1 C14 C15 F1 . . . . 5(2) ?
C13 C14 C15 C16 . . . . 1.2(4) ?
Cl1 C14 C15 C16 . . . . -177.0(2) ?
F1 C15 C16 C17 . . . . 176.9(19) ?
C14 C15 C16 C17 . . . . -1.3(4) ?
C15 C16 C17 C12 . . . . 0.1(4) ?
C13 C12 C17 C16 . . . . 1.2(3) ?
N11 C12 C17 C16 . . . . -176.4(2) ?
C4 N11 C12' C13' . . . . 158.5(10) ?
C4 N11 C12' C17' . . . . -49(5) ?
C17' C12' C13' C14' . . . . 5(2) ?
N11 C12' C13' C14' . . . . 171.7(16) ?
C12' C13' C14' C15' . . . . 1(2) ?
C12' C13' C14' Cl1' . . . . -168(3) ?
C13' C14' C15' C16' . . . . -2(5) ?
Cl1' C14' C15' C16' . . . . 171(4) ?
C13' C14' C15' F1' . . . . 177(6) ?
Cl1' C14' C15' F1' . . . . -10(7) ?
F1' C15' C16' C17' . . . . 177(3) ?
C14' C15' C16' C17' . . . . -4(6) ?
C15' C16' C17' C12' . . . . 11(6) ?
C13' C12' C17' C16' . . . . -11(4) ?
N11 C12' C17' C16' . . . . -161(4) ?
C5 C6 O18 C19 . . . . -1.1(2) ?
C7 C6 O18 C19 . . . . 179.61(14) ?
C6 O18 C19 C20 . . . . 174.33(14) ?
O18 C19 C20 C21 . . . . 166.04(15) ?
C19 C20 C21 N22 . . . . 54.0(2) ?
C20 C21 N22 C27 . . . . 54.86(19) ?
C20 C21 N22 C23 . . . . 174.57(15) ?
C27 N22 C23 C24 . . . . -54.7(2) ?
C21 N22 C23 C24 . . . . -176.76(17) ?
N22 C23 C24 O25 . . . . 57.9(2) ?
C23 C24 O25 C26 . . . . -59.2(2) ?
C24 O25 C26 C27 . . . . 60.6(2) ?
C21 N22 C27 C26 . . . . 173.58(15) ?
C23 N22 C27 C26 . . . . 54.74(19) ?
O25 C26 C27 N22 . . . . -59.3(2) ?
C8 C7 O28 C29 . . . . -3.9(2) ?
C6 C7 O28 C29 . . . . 175.88(15) ?
O31 C32 C33 C34 . . . . 41.3(3) ?
O30 C32 C33 C34 . . . . -140.79(17) ?
C32 C33 C34 C35' . . . . -160.0(6) ?
C32 C33 C34 C35 . . . . -174.15(19) ?
C33 C34 C35 C36 . . . . 179.3(2) ?
C34 C35 C36 C37 . . . . 179.9(2) ?
C35 C36 C37 C38 . . . . -178.5(2) ?
C36 C37 C38 C39 . . . . -177.9(2) ?
C37 C38 C39 C40 . . . . -69.0(3) ?
C33 C34 C35' C36' . . . . 169.2(6) ?
C34 C35' C36' C37' . . . . 179.8(8) ?
C35' C36' C37' C38' . . . . -67.5(11) ?
C36' C37' C38' C39' . . . . -169.1(9) ?
C37' C38' C39' C40 . . . . -179.1(9) ?
C38' C39' C40 O42 . . . . -103.4(10) ?
C38' C39' C40 O41 . . . . 60.0(11) ?
C38 C39 C40 O42 . . . . -99.5(3) ?
C38 C39 C40 O41 . . . . 83.0(3) ?

_cod_database_fobs_code 2243402
